data_4134455
loop_
_publ_author_name
'Budiman, Yudha P.'
'Jayaraman, Arumugam'
'Friedrich, Alexandra'
'Kerner, Florian'
'Radius, Udo'
'Marder, Todd B.'

_publ_section_title
;
 Palladium-Catalyzed Homocoupling of Highly Fluorinated Arylboronates:
 Studies of the Influence of Strongly vs Weakly Coordinating Solvents on
 the Reductive Elimination Process.
;
_journal_issue 13
_journal_name_full 'Journal of the American Chemical Society'
_journal_page_first 6036
_journal_page_last 6050
_journal_paper_doi 10.1021/jacs.9b11871
_journal_volume 142
_journal_year 2020
_chemical_absolute_configuration unk
_chemical_formula_moiety 'C12 H4 F6'
_chemical_formula_sum 'C12 H4 F6'
_chemical_formula_weight 262.15
_space_group_crystal_system orthorhombic
_space_group_IT_number 43
_space_group_name_Hall 'F 2 -2d'
_space_group_name_H-M_alt 'F d d 2'
_atom_sites_solution_hydrogens geom
_atom_sites_solution_primary dual
_atom_sites_solution_secondary difmap
_audit_creation_date 2019-08-29
_audit_creation_method
;
Olex2 1.2-ac3
(compiled 2017.03.02 svn.r3394 for Rigaku Oxford Diffraction, GUI svn.r5318)
;
_cell_angle_alpha 90
_cell_angle_beta 90
_cell_angle_gamma 90
_cell_formula_units_Z 8
_cell_length_a 40.0791(8)
_cell_length_b 13.0995(3)
_cell_length_c 3.69800(10)
_cell_measurement_reflns_used 5309
_cell_measurement_temperature 100(2)
_cell_measurement_theta_max 76.5990
_cell_measurement_theta_min 4.4400
_cell_volume 1941.51(8)
_computing_cell_refinement 'CrysAlisPro 1.171.40.57a (Rigaku OD, 2019)'
_computing_data_collection 'CrysAlisPro 1.171.40.57a (Rigaku OD, 2019)'
_computing_data_reduction 'CrysAlisPro 1.171.40.57a (Rigaku OD, 2019)'
_computing_molecular_graphics 'ShelXLe (Huebschle et all, 2011)'
_computing_publication_material 'Olex2 (Dolomanov et al., 2009)'
_computing_structure_refinement 'SHELXL-2018/3 (Sheldrick, 2018)'
_computing_structure_solution 'ShelXT (Sheldrick, 2015)'
_diffrn_ambient_environment N~2~
_diffrn_ambient_temperature 100(2)
_diffrn_detector 'Hybrid Pixel Array Detector'
_diffrn_detector_area_resol_mean 10.0000
_diffrn_detector_type HyPix
_diffrn_measured_fraction_theta_full 1.000
_diffrn_measured_fraction_theta_max 1.000
_diffrn_measurement_details
;
List of Runs (angles in degrees, time in seconds):

  # Type    Start    End  Width  t~exp~   \w     \q     \k     \f   Frames
--------------------------------------------------------------------------
  1  \w    -26.00  27.00   0.50    0.30    --  -47.45  19.00  30.00  106
  2  \w    -22.00  27.00   0.50    0.30    --  -47.45  19.00 -60.00   98
  3  \w    -25.00  24.00   0.50    0.30    --  -47.45  19.00-180.00   98
  4  \w     49.00  75.00   0.50    0.30    --   47.45-126.00  28.00   52
  5  \w     51.00  77.00   0.50    1.20    --  107.75-126.00  28.00   52
  6  \w     81.00 112.00   0.50    1.20    --  107.75-125.00   0.00   62
  7  \w     71.00 106.00   0.50    1.20    --  107.75 -94.00   0.00   70
  8  \w     53.00 109.00   0.50    1.20    --  107.75-125.00 -30.00  112
  9  \w    100.00 126.00   0.50    1.20    --  107.75-145.00-139.00   52
 10  \w     72.00 102.00   0.50    1.20    --  107.75 -94.00-120.00   60
 11  \w     81.00 106.00   0.50    1.20    --  107.75 -77.00-120.00   50
 12  \w     76.00 103.00   0.50    1.20    --  107.75 -94.00-150.00   54
 13  \w     74.00 112.00   0.50    1.20    --  107.75-125.00-180.00   76
 14  \w     65.00 108.00   0.50    1.20    --  107.75-112.00-174.59   86
 15  \w     55.00 112.00   0.50    1.20    --  107.75-125.00 -90.00  114
 16  \w     52.00 106.00   0.50    0.30    --   47.45-145.00-139.00  108
 17  \w     39.00  70.00   0.50    1.20    --  107.75 -61.00   0.00   62
 18  \w     56.00 106.00   0.50    1.20    --  107.75 -77.00  30.00  100
 19  \w     79.00 112.00   0.50    1.20    --  107.75-125.00 120.00   66
 20  \w     69.00  97.00   0.50    1.20    --  107.75-125.00 150.00   56
 21  \w     44.00 105.00   0.50    1.20    --  107.75-125.00  90.00  122
 22  \w     36.00  75.00   0.50    1.20    --  107.75 -77.00 120.00   78
 23  \w     41.00  66.00   0.50    1.20    --  107.75-125.00 150.00   50
 24  \w     35.00  75.00   0.50    1.20    --  107.75-125.00 120.00   80
 25  \w     41.00  70.00   0.50    1.20    --  107.75 -61.00 150.00   58
 26  \w     35.00  60.00   0.50    1.20    --  107.75 -61.00  90.00   50
 27  \w     36.00 107.00   0.50    1.20    --  107.75-102.00   6.57  142
 28  \w     39.00 106.00   0.50    1.20    --  107.75-125.00-120.00  134
 29  \w     38.00  65.00   0.50    1.20    --  107.75-125.00-180.00   54
 30  \w     35.00  60.00   0.50    1.20    --  107.75-112.00-174.59   50
 31  \w     35.00  77.00   0.50    1.20    --  107.75 -77.00-120.00   84
 32  \w     35.00  74.00   0.50    1.20    --  107.75 -77.00 -60.00   78
 33  \w     35.00  61.00   0.50    1.20    --  107.75-125.00   0.00   52
 34  \w     42.00  70.00   0.50    1.20    --  107.75 -77.00 -90.00   56
 35  \w     39.00  71.00   0.50    1.20    --  107.75 -61.00-180.00   64
 36  \w    129.00 177.00   0.50    1.20    --  107.75  15.00-180.00   96
 37  \w    134.00 160.00   0.50    1.20    --  107.75  45.00-120.00   52
 38  \w    150.00 176.00   0.50    1.20    --  107.75 125.00 -60.00   52
 39  \w    131.00 158.00   0.50    1.20    --  107.75  77.00   0.00   54
 40  \w    140.00 178.00   0.50    1.20    --  107.75  30.00  30.00   76
 41  \w    116.00 142.00   0.50    1.20    --  107.75 126.00 105.00   52
 42  \w    100.00 159.00   0.50    1.20    --  107.75  77.00  77.40  118
 43  \w    103.00 145.00   0.50    1.20    --  107.75  30.00  90.00   84
 44  \w     96.00 127.00   0.50    1.20    --  107.75  30.00  30.00   62
 45  \w     86.00 114.00   0.50    1.20    --  107.75  77.00   0.00   56
 46  \w     96.00 135.00   0.50    1.20    --  107.75 125.00 -60.00   78
 47  \w     94.00 126.00   0.50    1.20    --  107.75 145.00 -86.00   64
 48  \w    101.00 137.00   0.50    1.20    --  107.75  30.00-120.00   72
 49  \w    101.00 177.00   0.50    1.20    --  107.75  45.00 -90.00  152
 50  \w     96.00 172.00   0.50    1.20    --  107.75 125.00  90.00  152
 51  \w     98.00 142.00   0.50    1.20    --  107.75 125.00 150.00   88
 52  \w    -50.00 -25.00   0.50    1.20    --  -86.25  45.00  60.00   50
 53  \w    -87.00 -13.00   0.50    0.30    --  -47.45 126.00 105.00  148
 54  \w    -74.00 -49.00   0.50    1.20    --  -86.25 126.00 105.00   50
 55  \w    -93.00 -68.00   0.50    0.30    --  -47.45 145.00 -86.00   50
 56  \w    -86.00 -61.00   0.50    1.20    --  -86.25 145.00 -86.00   50
 57  \w   -158.00 -80.00   0.50    1.20    --  -86.25 -45.00  90.00  156
 58  \w   -117.00 -27.00   0.50    0.30    --  -47.45 -77.00  60.00  180
 59  \w   -120.00 -83.00   0.50    0.30    --  -47.45-126.00  28.00   74
 60  \w   -120.00 -75.00   0.50    1.20    --  -86.25-126.00  28.00   90
 61  \w   -119.00 -82.00   0.50    0.30    --  -47.45-125.00   0.00   74
 62  \w   -119.00 -63.00   0.50    0.30    --  -47.45-145.00-139.00  112
 63  \w   -131.00-106.00   0.50    1.20    --  -86.25-145.00-139.00   50
 64  \w     39.00  65.00   0.50    1.20    --  107.75-115.00 -68.00   52
 65  \w    -41.00 -15.00   0.50    1.20    --  -86.25  45.00 -60.00   52
 66  \w     41.00  67.00   0.50    1.20    --  107.75 -77.00-180.00   52
;
_diffrn_measurement_device 'four-circle diffractometer'
_diffrn_measurement_device_type 'XtaLAB Synergy, Dualflex, HyPix'
_diffrn_measurement_method '\w scans'
_diffrn_orient_matrix_type 'CrysAlisPro convention (1999,Acta A55,543-557)'
_diffrn_orient_matrix_UB_11 0.0150185000
_diffrn_orient_matrix_UB_12 0.1062326000
_diffrn_orient_matrix_UB_13 -0.0736954000
_diffrn_orient_matrix_UB_21 0.0352776000
_diffrn_orient_matrix_UB_22 -0.0467895000
_diffrn_orient_matrix_UB_23 -0.0025814000
_diffrn_orient_matrix_UB_31 -0.0029145000
_diffrn_orient_matrix_UB_32 -0.0187586000
_diffrn_orient_matrix_UB_33 -0.4099250000
_diffrn_radiation_monochromator mirror
_diffrn_radiation_probe x-ray
_diffrn_radiation_type CuK\a
_diffrn_radiation_wavelength 1.54184
_diffrn_reflns_av_R_equivalents 0.0445
_diffrn_reflns_av_unetI/netI 0.0216
_diffrn_reflns_Laue_measured_fraction_full 1.000
_diffrn_reflns_Laue_measured_fraction_max 1.000
_diffrn_reflns_limit_h_max 50
_diffrn_reflns_limit_h_min -48
_diffrn_reflns_limit_k_max 16
_diffrn_reflns_limit_k_min -16
_diffrn_reflns_limit_l_max 3
_diffrn_reflns_limit_l_min -4
_diffrn_reflns_number 8216
_diffrn_reflns_point_group_measured_fraction_full 0.862
_diffrn_reflns_point_group_measured_fraction_max 0.853
_diffrn_reflns_theta_full 67.684
_diffrn_reflns_theta_max 74.263
_diffrn_reflns_theta_min 4.413
_diffrn_source 'micro-focus sealed X-ray tube'
_diffrn_source_type 'PhotonJet (Cu) X-ray Source'
_exptl_absorpt_coefficient_mu 1.677
_exptl_absorpt_correction_T_max 1.000
_exptl_absorpt_correction_T_min 0.411
_exptl_absorpt_correction_type gaussian
_exptl_absorpt_process_details
;
'CrysAlisPro 1.171.40.57a (Rigaku Oxford Diffraction, 2019) Numerical
absorption correction based on gaussian integration over a multifaceted
crystal model Empirical absorption correction using spherical harmonics,
implemented in SCALE3 ABSPACK scaling algorithm.'
;
_exptl_crystal_colour colourless
_exptl_crystal_colour_primary colourless
_exptl_crystal_density_diffrn 1.794
_exptl_crystal_description needle
_exptl_crystal_F_000 1040
_exptl_crystal_size_max 0.76
_exptl_crystal_size_mid 0.078
_exptl_crystal_size_min 0.038
_refine_diff_density_max 0.193
_refine_diff_density_min -0.221
_refine_diff_density_rms 0.052
_refine_ls_abs_structure_details
;
 Flack x determined using 259 quotients [(I+)-(I-)]/[(I+)+(I-)]
 (Parsons, Flack and Wagner, Acta Cryst. B69 (2013) 249-259).
;
_refine_ls_abs_structure_Flack 0.24(14)
_refine_ls_extinction_method none
_refine_ls_goodness_of_fit_ref 1.056
_refine_ls_hydrogen_treatment constr
_refine_ls_matrix_type full
_refine_ls_number_parameters 82
_refine_ls_number_reflns 850
_refine_ls_number_restraints 1
_refine_ls_restrained_S_all 1.055
_refine_ls_R_factor_all 0.0321
_refine_ls_R_factor_gt 0.0317
_refine_ls_shift/su_max 0.001
_refine_ls_shift/su_mean 0.000
_refine_ls_structure_factor_coef Fsqd
_refine_ls_weighting_details 'w=1/[\s^2^(Fo^2^)+(0.0469P)^2^+3.3394P] where P=(Fo^2^+2Fc^2^)/3'
_refine_ls_weighting_scheme calc
_refine_ls_wR_factor_gt 0.0808
_refine_ls_wR_factor_ref 0.0813
_reflns_Friedel_coverage 0.468
_reflns_Friedel_fraction_full 0.670
_reflns_Friedel_fraction_max 0.648
_reflns_number_gt 834
_reflns_number_total 850
_reflns_threshold_expression 'I > 2\s(I)'
_cod_data_source_file ja9b11871_si_004.cif
_cod_data_source_block cmpd_2f
_cod_depositor_comments 'Adding full bibliography for 4134454--4134458.cif.'
_cod_database_code 4134455
_shelx_shelxl_version_number 2018/3
_chemical_oxdiff_formula C12H4F6
_chemical_oxdiff_usercomment YPB-346
_shelx_space_group_comment
;
The symmetry employed for this shelxl refinement is uniquely defined
by the following loop, which should always be used as a source of
symmetry information in preference to the above space-group names.
They are only intended as comments.
;
_shelx_estimated_absorpt_t_max 0.939
_shelx_estimated_absorpt_t_min 0.362
_diffrn_oxdiff_digest_frames
;
019a540b2e384152683e6610e4afb9f582052345538
;
_reflns_odcompleteness_completeness 100.00
_reflns_odcompleteness_iscentric 1
_reflns_odcompleteness_theta 74.33
_olex2_refinement_description
;
1. Fixed Uiso
 At 1.2 times of:
  All C(H) groups
2.a Aromatic/amide H refined with riding coordinates:
 C4(H4), C5(H5)
;
_olex2_date_sample_data_collection 2019-08-28
_olex2_exptl_crystal_mounting_method
;
 The crystal was immersed in a film of perfluoropolyether oil, mounted on a 
 polyimide microloop (MicroMounts of MiTeGen) and transferred to stream of cold 
 nitrogen (Oxford Cryostream 800).
;
_olex2_submission_original_sample_id YPB-346
_olex2_submission_special_instructions 'No special instructions were received'
_oxdiff_exptl_absorpt_empirical_details
;
Empirical correction (ABSPACK) includes:
- Absorption correction using spherical harmonics
- Frame scaling
;
_oxdiff_exptl_absorpt_empirical_full_max 1.700
_oxdiff_exptl_absorpt_empirical_full_min 0.680

loop_
_space_group_symop_operation_xyz
'x, y, z'
'-x, -y, z'
'x+1/4, -y+1/4, z+1/4'
'-x+1/4, y+1/4, z+1/4'
'x, y+1/2, z+1/2'
'-x, -y+1/2, z+1/2'
'x+1/4, -y+3/4, z+3/4'
'-x+1/4, y+3/4, z+3/4'
'x+1/2, y, z+1/2'
'-x+1/2, -y, z+1/2'
'x+3/4, -y+1/4, z+3/4'
'-x+3/4, y+1/4, z+3/4'
'x+1/2, y+1/2, z'
'-x+1/2, -y+1/2, z'
'x+3/4, -y+3/4, z+1/4'
'-x+3/4, y+3/4, z+1/4'

loop_
_atom_site_label
_atom_site_type_symbol
_atom_site_fract_x
_atom_site_fract_y
_atom_site_fract_z
_atom_site_U_iso_or_equiv
_atom_site_adp_type
_atom_site_occupancy
_atom_site_site_symmetry_order
_atom_site_calc_flag
_atom_site_refinement_flags_posn
_atom_site_refinement_flags_adp
_atom_site_refinement_flags_occupancy
_atom_site_disorder_assembly
_atom_site_disorder_group
F1 F 0.73724(3) 0.57708(9) 0.6934(5) 0.0245(4) Uani 1 1 d . . . . .
F2 F 0.67138(3) 0.54839(10) 0.6973(5) 0.0307(4) Uani 1 1 d . . . . .
F3 F 0.62953(3) 0.69363(11) 0.4446(6) 0.0312(4) Uani 1 1 d . . . . .
C1 C 0.71785(6) 0.65184(16) 0.5572(7) 0.0196(5) Uani 1 1 d . . . . .
C2 C 0.68368(5) 0.63554(17) 0.5618(8) 0.0220(5) Uani 1 1 d . . . . .
C3 C 0.66278(5) 0.71121(18) 0.4356(8) 0.0233(5) Uani 1 1 d . . . . .
C4 C 0.67508(5) 0.80150(17) 0.3025(7) 0.0223(5) Uani 1 1 d . . . . .
H4 H 0.660431 0.852643 0.213213 0.027 Uiso 1 1 calc R U . . .
C5 C 0.70948(5) 0.81659(17) 0.3009(7) 0.0201(5) Uani 1 1 d . . . . .
H5 H 0.718146 0.879072 0.210446 0.024 Uiso 1 1 calc R U . . .
C6 C 0.73161(5) 0.74234(17) 0.4286(7) 0.0182(5) Uani 1 1 d . . . . .

loop_
_atom_site_aniso_label
_atom_site_aniso_U_11
_atom_site_aniso_U_22
_atom_site_aniso_U_33
_atom_site_aniso_U_23
_atom_site_aniso_U_13
_atom_site_aniso_U_12
F1 0.0252(6) 0.0174(6) 0.0310(8) 0.0050(6) -0.0040(6) 0.0009(5)
F2 0.0287(7) 0.0227(7) 0.0408(9) 0.0053(7) -0.0008(7) -0.0082(5)
F3 0.0162(6) 0.0342(7) 0.0434(9) 0.0004(8) -0.0010(7) -0.0029(5)
C1 0.0224(10) 0.0168(10) 0.0196(11) -0.0020(9) -0.0027(9) 0.0019(8)
C2 0.0241(10) 0.0175(9) 0.0245(12) -0.0009(10) -0.0006(10) -0.0040(8)
C3 0.0165(9) 0.0284(11) 0.0248(11) -0.0046(11) 0.0005(10) -0.0020(8)
C4 0.0213(10) 0.0225(11) 0.0230(12) -0.0006(10) -0.0003(9) 0.0042(8)
C5 0.0222(10) 0.0186(9) 0.0197(12) -0.0004(9) 0.0013(9) 0.0007(7)
C6 0.0207(11) 0.0172(10) 0.0168(10) -0.0023(10) -0.0001(10) 0.0012(8)

loop_
_atom_type_symbol
_atom_type_description
_atom_type_scat_dispersion_real
_atom_type_scat_dispersion_imag
_atom_type_scat_source
C C 0.0181 0.0091 'International Tables Vol C Tables 4.2.6.8 and 6.1.1.4'
H H 0.0000 0.0000 'International Tables Vol C Tables 4.2.6.8 and 6.1.1.4'
F F 0.0727 0.0534 'International Tables Vol C Tables 4.2.6.8 and 6.1.1.4'

loop_
_exptl_crystal_face_index_h
_exptl_crystal_face_index_k
_exptl_crystal_face_index_l
_exptl_crystal_face_perp_dist
-2 0 -1 0.3305
-1 2 0 0.0169
1 -2 0 0.0235
-2 1 -1 0.3217
1 0 1 0.4123
-1 0 0 0.0390
-2 -1 0 0.0216
1 1 0 0.0142
1 0 0 0.0335

loop_
_geom_angle_atom_site_label_1
_geom_angle_atom_site_label_2
_geom_angle_atom_site_label_3
_geom_angle
_geom_angle_site_symmetry_1
_geom_angle_site_symmetry_3
_geom_angle_publ_flag
F1 C1 C2 117.0(2) . . ?
F1 C1 C6 121.20(18) . . ?
C2 C1 C6 121.82(19) . . ?
F2 C2 C3 120.99(19) . . ?
F2 C2 C1 119.9(2) . . ?
C3 C2 C1 119.0(2) . . ?
F3 C3 C4 120.6(2) . . ?
F3 C3 C2 117.9(2) . . ?
C4 C3 C2 121.49(19) . . ?
C3 C4 C5 118.6(2) . . ?
C3 C4 H4 120.7 . . ?
C5 C4 H4 120.7 . . ?
C4 C5 C6 121.9(2) . . ?
C4 C5 H5 119.1 . . ?
C6 C5 H5 119.1 . . ?
C1 C6 C5 117.15(18) . . ?
C1 C6 C6 120.5(2) . 14_665 ?
C5 C6 C6 122.3(2) . 14_665 ?

loop_
_geom_bond_atom_site_label_1
_geom_bond_atom_site_label_2
_geom_bond_distance
_geom_bond_site_symmetry_2
_geom_bond_publ_flag
F1 C1 1.348(3) . ?
F2 C2 1.341(3) . ?
F3 C3 1.353(2) . ?
C1 C2 1.386(3) . ?
C1 C6 1.391(3) . ?
C2 C3 1.379(3) . ?
C3 C4 1.373(3) . ?
C4 C5 1.393(3) . ?
C4 H4 0.9500 . ?
C5 C6 1.399(3) . ?
C5 H5 0.9500 . ?
C6 C6 1.487(4) 14_665 ?

loop_
_geom_torsion_atom_site_label_1
_geom_torsion_atom_site_label_2
_geom_torsion_atom_site_label_3
_geom_torsion_atom_site_label_4
_geom_torsion
_geom_torsion_site_symmetry_1
_geom_torsion_site_symmetry_2
_geom_torsion_site_symmetry_3
_geom_torsion_site_symmetry_4
_geom_torsion_publ_flag
F1 C1 C2 F2 -0.1(3) . . . . ?
C6 C1 C2 F2 -178.1(2) . . . . ?
F1 C1 C2 C3 178.0(3) . . . . ?
C6 C1 C2 C3 -0.1(4) . . . . ?
F2 C2 C3 F3 -1.6(4) . . . . ?
C1 C2 C3 F3 -179.7(2) . . . . ?
F2 C2 C3 C4 178.8(2) . . . . ?
C1 C2 C3 C4 0.7(4) . . . . ?
F3 C3 C4 C5 179.5(2) . . . . ?
C2 C3 C4 C5 -0.9(4) . . . . ?
C3 C4 C5 C6 0.4(4) . . . . ?
F1 C1 C6 C5 -178.4(2) . . . . ?
C2 C1 C6 C5 -0.4(4) . . . . ?
F1 C1 C6 C6 1.8(3) . . . 14_665 ?
C2 C1 C6 C6 179.76(19) . . . 14_665 ?
C4 C5 C6 C1 0.3(4) . . . . ?
C4 C5 C6 C6 -179.93(18) . . . 14_665 ?

loop_
_exptl_oxdiff_crystal_face_indexfrac_h
_exptl_oxdiff_crystal_face_indexfrac_k
_exptl_oxdiff_crystal_face_indexfrac_l
_exptl_oxdiff_crystal_face_x
_exptl_oxdiff_crystal_face_y
_exptl_oxdiff_crystal_face_z
-1.9984 0.0043 -0.9993 0.0441 -0.0681 0.4154
-1.0001 2.0024 0.0000 0.1977 -0.1290 -0.0347
1.0001 -2.0024 -0.0000 -0.1977 0.1290 0.0347
-1.9985 1.0055 -0.9993 0.1504 -0.1150 0.3966
0.9987 -0.0042 0.9994 -0.0591 0.0328 -0.4125
-0.9997 0.0001 0.0001 -0.0150 -0.0353 0.0029
-1.9992 -1.0009 0.0001 -0.1364 -0.0237 0.0246
0.9995 1.0010 -0.0001 0.1214 -0.0116 -0.0217
0.9997 -0.0001 -0.0001 0.0150 0.0353 -0.0029
